data_2022447
loop_
_publ_author_name
'Peloquin, Andrew J.'
'Ragusa, Arianna C.'
'McMillen, Colin D.'
'Pennington, William T.'

_publ_section_title
;
 The reaction of thiourea and 1,3-dimethylthiourea towards organoiodines:
 oxidative bond formation and halogen bonding
;
_journal_coeditor_code VP3021
_journal_issue 10
_journal_name_full 'Acta Crystallographica Section C'
_journal_page_first
;
;
_journal_paper_doi 10.1107/S205322962100869X
_journal_volume 77
_journal_year 2021
_chemical_formula_iupac '2C4 H7 N2 S +, 2I -, 3C2 I4'
_chemical_formula_moiety '2(C4 H7 N2 S +), 2(I -), 3(C2 I4)'
_chemical_formula_sum 'C14 H14 I14 N4 S2'
_chemical_formula_weight 2079.01
_chemical_name_systematic
;
2-Amino-4-methyl-1,3-thiazol-3-ium iodide--1,1,2,2-tetraiodoethene (2/3)
;
_space_group_crystal_system monoclinic
_space_group_IT_number 14
_space_group_name_Hall '-P 2ybc'
_space_group_name_H-M_alt 'P 1 21/c 1'
_atom_sites_solution_hydrogens mixed
_atom_sites_solution_primary dual
_atom_sites_solution_secondary difmap
_audit_creation_method
;
Olex2 1.3
(compiled 2020.11.12 svn.r5f609507 for OlexSys, GUI svn.r6272)
;
_cell_angle_alpha 90
_cell_angle_beta 113.429(15)
_cell_angle_gamma 90
_cell_formula_units_Z 2
_cell_length_a 7.813(4)
_cell_length_b 30.677(12)
_cell_length_c 9.085(5)
_cell_measurement_reflns_used 9831
_cell_measurement_temperature 100(2)
_cell_measurement_theta_max 26.39
_cell_measurement_theta_min 2.54
_cell_volume 1998.0(17)
_computing_cell_refinement
;
SAINT (Bruker, 2017)
;
_computing_data_collection
;
APEX3 (Bruker, 2017)
;
_computing_data_reduction
;
SAINT (Bruker, 2017)
;
_computing_molecular_graphics
;
Mercury (Macrae <i>et al.</i>, 2020)
;
_computing_publication_material
;
publCIF (Westrip, 2010) and OLEX2 (Dolomanov <i>et al.</i>,
2009)
;
_computing_structure_refinement
;
SHELXL2018 (Sheldrick, 2015<i>b</i>)
;
_computing_structure_solution
;
SHELXT2018 (Sheldrick, 2015<i>a</i>)
;
_diffrn_ambient_temperature 100.0
_diffrn_measured_fraction_theta_full 0.998
_diffrn_measured_fraction_theta_max 0.997
_diffrn_measurement_device_type 'Bruker D8 Venture Photon 2'
_diffrn_measurement_method '\f and \w scans'
_diffrn_radiation_type MoK\a
_diffrn_radiation_wavelength 0.71073
_diffrn_reflns_av_R_equivalents 0.0326
_diffrn_reflns_av_unetI/netI 0.0222
_diffrn_reflns_limit_h_max 9
_diffrn_reflns_limit_h_min -9
_diffrn_reflns_limit_k_max 38
_diffrn_reflns_limit_k_min -38
_diffrn_reflns_limit_l_max 11
_diffrn_reflns_limit_l_min -11
_diffrn_reflns_number 22733
_diffrn_reflns_theta_full 25.242
_diffrn_reflns_theta_max 26.334
_diffrn_reflns_theta_min 2.532
_diffrn_source 'Incoatec I\mS'
_diffrn_source_current 1.0
_diffrn_source_power 0.05
_diffrn_source_voltage 50.0
_diffrn_standards_number 0
_exptl_absorpt_coefficient_mu 10.964
_exptl_absorpt_correction_T_max 0.7454
_exptl_absorpt_correction_T_min 0.4561
_exptl_absorpt_correction_type multi-scan
_exptl_absorpt_process_details
;
(SADABS; Bruker, 2017)
;
_exptl_crystal_colour yellow
_exptl_crystal_density_diffrn 3.456
_exptl_crystal_density_method 'not measured'
_exptl_crystal_description plate
_exptl_crystal_F_000 1800
_exptl_crystal_size_max 0.252
_exptl_crystal_size_mid 0.077
_exptl_crystal_size_min 0.072
_refine_diff_density_max 1.206
_refine_diff_density_min -0.821
_refine_ls_extinction_method none
_refine_ls_goodness_of_fit_ref 1.104
_refine_ls_hydrogen_treatment mixed
_refine_ls_matrix_type full
_refine_ls_number_parameters 167
_refine_ls_number_reflns 4061
_refine_ls_number_restraints 0
_refine_ls_restrained_S_all 1.104
_refine_ls_R_factor_all 0.0202
_refine_ls_R_factor_gt 0.0176
_refine_ls_shift/su_max 0.002
_refine_ls_shift/su_mean 0.000
_refine_ls_structure_factor_coef Fsqd
_refine_ls_weighting_details 'w=1/[\s^2^(Fo^2^)+(0.0104P)^2^+2.8813P] where P=(Fo^2^+2Fc^2^)/3'
_refine_ls_weighting_scheme calc
_refine_ls_wR_factor_gt 0.0366
_refine_ls_wR_factor_ref 0.0378
_reflns_number_gt 3780
_reflns_number_total 4061
_reflns_threshold_expression 'I > 2\s(I)'
_cod_data_source_file vp3021sup1.cif
_cod_data_source_block 10
_cod_original_cell_volume 1998.1(16)
_cod_database_code 2022447
_shelx_space_group_comment
;
The symmetry employed for this shelxl refinement is uniquely defined
by the following loop, which should always be used as a source of
symmetry information in preference to the above space-group names.
They are only intended as comments.
;
_shelx_estimated_absorpt_t_min 0.169
_shelx_estimated_absorpt_t_max 0.506

loop_
_space_group_symop_operation_xyz
'x, y, z'
'-x, y+1/2, -z+1/2'
'-x, -y, -z'
'x, -y-1/2, z-1/2'

loop_
_atom_site_type_symbol
_atom_site_label
_atom_site_fract_x
_atom_site_fract_y
_atom_site_fract_z
_atom_site_U_iso_or_equiv
_atom_site_adp_type
_atom_site_calc_flag
_atom_site_occupancy
_atom_site_disorder_assembly
_atom_site_disorder_group
I I1 0.82019(4) 0.23695(2) 0.18833(3) 0.01979(6) Uani d 1 . .
I I2 0.91809(3) 0.33753(2) 0.39053(3) 0.01647(6) Uani d 1 . .
I I3 0.32674(4) 0.24975(2) 0.10720(3) 0.02303(6) Uani d 1 . .
I I4 0.42633(3) 0.34759(2) 0.32731(3) 0.01780(6) Uani d 1 . .
C C5 0.7125(5) 0.29019(11) 0.2702(4) 0.0162(8) Uani d 1 . .
C C6 0.5340(5) 0.29459(11) 0.2423(4) 0.0148(7) Uani d 1 . .
S S1 1.04644(15) 0.39442(4) 0.84076(13) 0.0261(2) Uani d 1 . .
N N1 0.6976(5) 0.40400(10) 0.7433(4) 0.0174(7) Uani d 1 . .
N N2 0.8248(5) 0.44303(11) 0.5881(4) 0.0216(7) Uani d 1 . .
C C1 0.8401(5) 0.41675(12) 0.7079(5) 0.0176(8) Uani d 1 . .
C C2 0.7446(6) 0.37579(12) 0.8745(5) 0.0220(8) Uani d 1 . .
C C3 0.9269(6) 0.36744(13) 0.9402(5) 0.0252(9) Uani d 1 . .
H H3 0.984927 0.349003 1.030481 0.030 Uiso calc 1 . .
C C4 0.5896(7) 0.35962(15) 0.9181(6) 0.0342(11) Uani d 1 . .
H H4A 0.486837 0.349005 0.821467 0.051 Uiso calc 1 . .
H H4B 0.545008 0.383479 0.965334 0.051 Uiso calc 1 . .
H H4C 0.635619 0.335803 0.995863 0.051 Uiso calc 1 . .
H H1N1 0.584(7) 0.4143(16) 0.687(6) 0.040(15) Uiso d 1 . .
H H1N2 0.717(8) 0.4510(17) 0.524(7) 0.046(16) Uiso d 1 . .
H H2N2 0.920(8) 0.4476(15) 0.555(6) 0.040(15) Uiso d 1 . .
I I5 0.36445(3) 0.47479(2) 0.19862(3) 0.01611(6) Uani d 1 . .
I I6 0.17936(3) 0.53013(2) -0.17297(3) 0.01678(6) Uani d 1 . .
C C7 0.4194(6) 0.50099(13) 0.0056(5) 0.0233(9) Uani d 1 . .
I I7 0.23358(3) 0.42935(2) 0.50201(3) 0.01519(6) Uani d 1 . .

loop_
_atom_site_aniso_label
_atom_site_aniso_U_11
_atom_site_aniso_U_22
_atom_site_aniso_U_33
_atom_site_aniso_U_12
_atom_site_aniso_U_13
_atom_site_aniso_U_23
I1 0.01620(13) 0.02074(13) 0.02201(14) 0.00149(9) 0.00716(11) -0.00566(10)
I2 0.01283(12) 0.01621(12) 0.01926(13) -0.00279(8) 0.00522(10) -0.00148(9)
I3 0.01407(13) 0.02683(14) 0.02607(15) -0.00528(10) 0.00573(11) -0.00996(11)
I4 0.01458(12) 0.01569(12) 0.02302(14) 0.00201(8) 0.00736(11) -0.00084(9)
C5 0.0168(19) 0.0153(18) 0.0133(19) 0.0002(14) 0.0024(16) -0.0004(14)
C6 0.0128(18) 0.0143(18) 0.0155(19) -0.0014(13) 0.0035(16) -0.0021(14)
S1 0.0152(5) 0.0364(6) 0.0219(6) 0.0067(4) 0.0023(4) -0.0014(4)
N1 0.0149(17) 0.0199(16) 0.0149(17) 0.0032(13) 0.0034(14) 0.0018(13)
N2 0.0179(19) 0.0254(18) 0.024(2) 0.0032(14) 0.0113(17) 0.0054(14)
C1 0.0141(19) 0.0179(19) 0.020(2) 0.0025(14) 0.0052(17) -0.0056(15)
C2 0.025(2) 0.020(2) 0.015(2) -0.0005(16) 0.0024(18) 0.0011(15)
C3 0.027(2) 0.022(2) 0.021(2) 0.0058(16) 0.0033(19) 0.0028(16)
C4 0.033(3) 0.039(3) 0.028(3) -0.011(2) 0.009(2) 0.008(2)
I5 0.01566(12) 0.01666(12) 0.01788(13) -0.00053(9) 0.00863(10) 0.00142(9)
I6 0.01155(12) 0.01953(12) 0.01801(13) 0.00377(9) 0.00454(10) 0.00280(9)
C7 0.024(2) 0.021(2) 0.023(2) 0.0015(16) 0.0075(19) -0.0003(16)
I7 0.01152(12) 0.01684(12) 0.01710(13) 0.00073(8) 0.00558(10) 0.00024(9)

loop_
_atom_type_symbol
_atom_type_description
_atom_type_scat_dispersion_real
_atom_type_scat_dispersion_imag
_atom_type_scat_source
C C 0.0033 0.0016 'International Tables Vol C Tables 4.2.6.8 and 6.1.1.4'
H H 0.0000 0.0000 'International Tables Vol C Tables 4.2.6.8 and 6.1.1.4'
I I -0.4742 1.8119 'International Tables Vol C Tables 4.2.6.8 and 6.1.1.4'
N N 0.0061 0.0033 'International Tables Vol C Tables 4.2.6.8 and 6.1.1.4'
S S 0.1246 0.1234 'International Tables Vol C Tables 4.2.6.8 and 6.1.1.4'

loop_
_exptl_crystal_face_index_h
_exptl_crystal_face_index_k
_exptl_crystal_face_index_l
_exptl_crystal_face_perp_dist
1.00 1.00 -1.00 0.1050
-1.00 1.00 1.00 0.0810
1.00 -1.00 0.00 0.1160
-1.00 1.00 0.00 0.0820
1.00 0.00 0.00 0.1240
-1.00 0.00 0.00 0.0900
0.00 0.00 1.00 0.0360
0.00 0.00 -1.00 0.0040
0.00 1.00 0.00 0.0240
0.00 -1.00 0.00 0.0380

loop_
_geom_angle_atom_site_label_1
_geom_angle_atom_site_label_2
_geom_angle_atom_site_label_3
_geom_angle_site_symmetry_1
_geom_angle_site_symmetry_3
_geom_angle
_geom_angle_publ_flag
I1 C5 I2 . . 112.76(17) ?
C6 C5 I1 . . 123.5(3) ?
C6 C5 I2 . . 123.7(3) ?
I3 C6 I4 . . 112.92(17) ?
C5 C6 I3 . . 123.6(3) ?
C5 C6 I4 . . 123.5(3) ?
C1 S1 C3 . . 90.4(2) ?
C1 N1 C2 . . 115.2(3) ?
C1 N1 H1N1 . . 120(3) ?
C2 N1 H1N1 . . 125(3) ?
C1 N2 H1N2 . . 119(4) ?
C1 N2 H2N2 . . 123(3) ?
H1N2 N2 H2N2 . . 116(5) ?
N1 C1 S1 . . 110.6(3) ?
N2 C1 S1 . . 124.9(3) ?
N2 C1 N1 . . 124.5(4) ?
N1 C2 C4 . . 117.6(4) ?
C3 C2 N1 . . 111.8(4) ?
C3 C2 C4 . . 130.5(4) ?
S1 C3 H3 . . 124.0 ?
C2 C3 S1 . . 112.0(3) ?
C2 C3 H3 . . 124.0 ?
C2 C4 H4A . . 109.5 ?
C2 C4 H4B . . 109.5 ?
C2 C4 H4C . . 109.5 ?
H4A C4 H4B . . 109.5 ?
H4A C4 H4C . . 109.5 ?
H4B C4 H4C . . 109.5 ?
I5 C7 I6 . . 112.48(19) ?
C7 C7 I5 3_665 . 124.4(4) ?
C7 C7 I6 3_665 . 123.1(4) ?

loop_
_geom_bond_atom_site_label_1
_geom_bond_atom_site_label_2
_geom_bond_site_symmetry_2
_geom_bond_distance
_geom_bond_publ_flag
I1 C5 . 2.104(4) ?
I2 C5 . 2.119(4) ?
I3 C6 . 2.107(4) ?
I4 C6 . 2.113(4) ?
C5 C6 . 1.321(5) ?
S1 C1 . 1.726(4) ?
S1 C3 . 1.745(5) ?
N1 C1 . 1.334(5) ?
N1 C2 . 1.399(5) ?
N1 H1N1 . 0.89(5) ?
N2 C1 . 1.321(5) ?
N2 H1N2 . 0.85(6) ?
N2 H2N2 . 0.92(5) ?
C2 C3 . 1.332(6) ?
C2 C4 . 1.500(6) ?
C3 H3 . 0.9500 ?
C4 H4A . 0.9800 ?
C4 H4B . 0.9800 ?
C4 H4C . 0.9800 ?
I5 C7 . 2.123(4) ?
I6 C7 . 2.128(4) ?
C7 C7 3_665 1.304(8) ?

loop_
_geom_hbond_atom_site_label_D
_geom_hbond_atom_site_label_H
_geom_hbond_atom_site_label_A
_geom_hbond_site_symmetry_A
_geom_hbond_distance_DH
_geom_hbond_distance_HA
_geom_hbond_distance_DA
_geom_hbond_angle_DHA
N1 H1N1 I7 . 0.89(5) 2.62(5) 3.498(4) 169(4)
N2 H1N2 I5 . 0.85(6) 3.22(6) 4.036(4) 162(5)
N2 H2N2 I6 3_665 0.92(5) 3.31(5) 3.848(4) 120(4)
N2 H2N2 I7 1_655 0.92(5) 2.74(5) 3.602(4) 158(4)

loop_
_geom_torsion_atom_site_label_1
_geom_torsion_atom_site_label_2
_geom_torsion_atom_site_label_3
_geom_torsion_atom_site_label_4
_geom_torsion_site_symmetry_1
_geom_torsion_site_symmetry_2
_geom_torsion_site_symmetry_3
_geom_torsion_site_symmetry_4
_geom_torsion
_geom_torsion_publ_flag
I1 C5 C6 I3 . . . . -1.3(5) ?
I1 C5 C6 I4 . . . . 179.07(17) ?
I2 C5 C6 I3 . . . . 175.13(17) ?
I2 C5 C6 I4 . . . . -4.5(5) ?
N1 C2 C3 S1 . . . . 0.0(5) ?
C1 S1 C3 C2 . . . . -0.3(3) ?
C1 N1 C2 C3 . . . . 0.6(5) ?
C1 N1 C2 C4 . . . . -178.8(4) ?
C2 N1 C1 S1 . . . . -0.8(4) ?
C2 N1 C1 N2 . . . . 179.5(4) ?
C3 S1 C1 N1 . . . . 0.7(3) ?
C3 S1 C1 N2 . . . . -179.7(4) ?
C4 C2 C3 S1 . . . . 179.2(4) ?

_cod_database_fobs_code 2022447
